data_7710370
loop_
_publ_author_name
'Li, Rui-Xia'
'Sun, Hui-Ying'
'Liang, Hai-Chao'
'Yi, Cheng'
'Yao, Nian-Tao'
'Meng, Yin-Shan'
'Xiong, Jin'
'Liu, Tao'
'Zhu, Yuan-Yuan'

_publ_section_title
;
 Slow magnetic relaxation in mononuclear octa-coordinate Fe(ii) and Co(ii)
 complexes from a Bpybox ligand
;
_journal_name_full 'Dalton Transactions'
_journal_paper_doi 10.1039/D2DT00865C
_journal_year 2022
_chemical_compound_source none
_chemical_formula_moiety 'C32 H28 Co N8 O4, 2(Cl O4), 2(C2 H3 N)'
_chemical_formula_sum 'C36 H34 Cl2 Co N10 O12'
_chemical_formula_weight 928.56
_chemical_name_common 2-Co
_chemical_name_systematic 2-Co
_space_group_crystal_system monoclinic
_space_group_IT_number 14
_space_group_name_Hall '-P 2ybc'
_space_group_name_H-M_alt 'P 1 21/c 1'
_atom_sites_solution_hydrogens geom
_atom_sites_solution_primary dual
_audit_creation_date 2022-02-25
_audit_creation_method
;
Olex2 1.5
(compiled 2021.12.09 svn.r5202d8cf for OlexSys, GUI svn.r6439)
;
_audit_update_record
;
2022-02-25 deposited with the CCDC.	2022-05-16 downloaded from the CCDC.
;
_cell_angle_alpha 90
_cell_angle_beta 97.136(2)
_cell_angle_gamma 90
_cell_formula_units_Z 4
_cell_length_a 15.5153(11)
_cell_length_b 14.5762(10)
_cell_length_c 17.6396(12)
_cell_measurement_reflns_used 9923
_cell_measurement_temperature 120.0
_cell_measurement_theta_max 27.52
_cell_measurement_theta_min 2.65
_cell_volume 3958.4(5)
_computing_cell_refinement 'SAINT V8.40A (Bruker, 2019)'
_computing_data_collection 'SAINT V8.40A (Bruker, 2019)'
_computing_data_reduction 'SAINT V8.40A (Bruker, 2019)'
_computing_molecular_graphics 'Olex2 1.5 (Dolomanov et al., 2009)'
_computing_publication_material 'Olex2 1.5 (Dolomanov et al., 2009)'
_computing_structure_refinement 'SHELXL 2018/3 (Sheldrick, 2015)'
_computing_structure_solution 'SHELXT 2014/5 (Sheldrick, 2014)'
_diffrn_ambient_temperature 120.0
_diffrn_measured_fraction_theta_full 0.997
_diffrn_measured_fraction_theta_max 0.991
_diffrn_measurement_device_type 'Bruker APEX-II CCD'
_diffrn_measurement_method '\f and \w scans'
_diffrn_radiation_type MoK\a
_diffrn_radiation_wavelength 0.71073
_diffrn_reflns_av_R_equivalents 0.0363
_diffrn_reflns_av_unetI/netI 0.0335
_diffrn_reflns_Laue_measured_fraction_full 0.997
_diffrn_reflns_Laue_measured_fraction_max 0.991
_diffrn_reflns_limit_h_max 18
_diffrn_reflns_limit_h_min -20
_diffrn_reflns_limit_k_max 18
_diffrn_reflns_limit_k_min -18
_diffrn_reflns_limit_l_max 22
_diffrn_reflns_limit_l_min -19
_diffrn_reflns_number 39618
_diffrn_reflns_point_group_measured_fraction_full 0.997
_diffrn_reflns_point_group_measured_fraction_max 0.991
_diffrn_reflns_theta_full 25.242
_diffrn_reflns_theta_max 27.531
_diffrn_reflns_theta_min 2.332
_diffrn_source 'fine-focus sealed tube'
_diffrn_source_current 1.4
_diffrn_source_power 0.07
_diffrn_source_voltage 50.0
_diffrn_standards_number 0
_exptl_absorpt_coefficient_mu 0.645
_exptl_absorpt_correction_T_max 0.7456
_exptl_absorpt_correction_T_min 0.5927
_exptl_absorpt_correction_type multi-scan
_exptl_absorpt_process_details
;
SADABS-2016/2 (Bruker,2016/2) was used for absorption correction.
wR2(int) was 0.1511 before and 0.0504 after correction.
The Ratio of minimum to maximum transmission is 0.7949.
The \l/2 correction factor is Not present.
;
_exptl_crystal_colour pink
_exptl_crystal_density_diffrn 1.558
_exptl_crystal_description block
_exptl_crystal_F_000 1908
_exptl_crystal_preparation 'Magnetic properties'
_exptl_crystal_recrystallization_method 'Re-crystallisation from solvent: acetonitrile'
_exptl_crystal_size_max 0.1
_exptl_crystal_size_mid 0.08
_exptl_crystal_size_min 0.08
_refine_diff_density_max 0.640
_refine_diff_density_min -0.765
_refine_diff_density_rms 0.057
_refine_ls_extinction_method none
_refine_ls_goodness_of_fit_ref 1.033
_refine_ls_hydrogen_treatment constr
_refine_ls_matrix_type full
_refine_ls_number_parameters 552
_refine_ls_number_reflns 9046
_refine_ls_number_restraints 0
_refine_ls_restrained_S_all 1.033
_refine_ls_R_factor_all 0.0579
_refine_ls_R_factor_gt 0.0403
_refine_ls_shift/su_max 0.001
_refine_ls_shift/su_mean 0.000
_refine_ls_structure_factor_coef Fsqd
_refine_ls_weighting_details 'w=1/[\s^2^(Fo^2^)+(0.0503P)^2^+2.5256P] where P=(Fo^2^+2Fc^2^)/3'
_refine_ls_weighting_scheme calc
_refine_ls_wR_factor_gt 0.1009
_refine_ls_wR_factor_ref 0.1118
_reflns_Friedel_coverage 0.000
_reflns_number_gt 7084
_reflns_number_total 9046
_reflns_threshold_expression 'I > 2\s(I)'
_cod_data_source_file d2dt00865c2.cif
_cod_data_source_block 2-Co
_cod_database_code 7710370
_shelx_shelxl_version_number 2018/3
_shelx_space_group_comment
;
The symmetry employed for this shelxl refinement is uniquely defined
by the following loop, which should always be used as a source of
symmetry information in preference to the above space-group names.
They are only intended as comments.
;
_olex2_refinement_description
;
1. Fixed Uiso
 At 1.2 times of:
  All C(H) groups, All C(H,H) groups
 At 1.5 times of:
  All C(H,H,H) groups
2.a Secondary CH2 refined with riding coordinates:
 C1(H1A,H1B), C2(H2A,H2B), C15(H15A,H15B), C16(H16A,H16B), C17(H17A,H17B),
 C18(H18A,H18B), C31(H31A,H31B), C32(H32A,H32B)
2.b Aromatic/amide H refined with riding coordinates:
 C5(H5), C6(H6), C7(H7), C10(H10), C11(H11), C12(H12), C21(H21), C22(H22),
 C23(H23), C26(H26), C27(H27), C28(H28)
2.c Idealised Me refined as rotating group:
 C34(H34A,H34B,H34C), C36(H36A,H36B,H36C)
;
_olex2_submission_special_instructions 'No special instructions were received'

loop_
_space_group_symop_operation_xyz
'x, y, z'
'-x, y+1/2, -z+1/2'
'-x, -y, -z'
'x, -y-1/2, z-1/2'

loop_
_atom_site_label
_atom_site_type_symbol
_atom_site_fract_x
_atom_site_fract_y
_atom_site_fract_z
_atom_site_U_iso_or_equiv
_atom_site_adp_type
_atom_site_occupancy
_atom_site_site_symmetry_order
_atom_site_calc_flag
_atom_site_refinement_flags_posn
_atom_site_refinement_flags_adp
_atom_site_refinement_flags_occupancy
_atom_site_disorder_assembly
_atom_site_disorder_group
Co1 Co 0.74337(2) 0.63112(2) 0.26128(2) 0.02610(9) Uani 1 1 d . . . . .
O1 O 0.59356(11) 0.63632(9) 0.03890(9) 0.0370(4) Uani 1 1 d . . . . .
O2 O 0.88927(11) 0.62148(10) 0.48397(9) 0.0363(4) Uani 1 1 d . . . . .
O3 O 0.50269(10) 0.64516(11) 0.36500(9) 0.0376(4) Uani 1 1 d . . . . .
O4 O 0.98176(10) 0.69251(10) 0.16236(9) 0.0334(3) Uani 1 1 d . . . . .
N1 N 0.66815(11) 0.67700(11) 0.15200(10) 0.0280(4) Uani 1 1 d . . . . .
N2 N 0.70914(11) 0.50538(10) 0.18786(9) 0.0260(4) Uani 1 1 d . . . . .
N3 N 0.79317(11) 0.49976(10) 0.32066(10) 0.0261(4) Uani 1 1 d . . . . .
N4 N 0.81120(11) 0.66744(11) 0.37377(10) 0.0274(4) Uani 1 1 d . . . . .
N5 N 0.62203(11) 0.60794(11) 0.30971(10) 0.0274(4) Uani 1 1 d . . . . .
N6 N 0.66497(11) 0.78547(11) 0.29745(10) 0.0276(4) Uani 1 1 d . . . . .
N7 N 0.80485(11) 0.79987(11) 0.23731(10) 0.0271(4) Uani 1 1 d . . . . .
N8 N 0.86668(11) 0.63191(11) 0.21199(10) 0.0278(4) Uani 1 1 d . . . . .
C1 C 0.63023(17) 0.76348(14) 0.11980(13) 0.0370(5) Uani 1 1 d . . . . .
H1A H 0.675999 0.809871 0.115620 0.044 Uiso 1 1 calc R U . . .
H1B H 0.587795 0.788541 0.151893 0.044 Uiso 1 1 calc R U . . .
C2 C 0.58546(18) 0.73647(14) 0.04082(13) 0.0429(6) Uani 1 1 d . . . . .
H2A H 0.523648 0.755203 0.034434 0.052 Uiso 1 1 calc R U . . .
H2B H 0.614630 0.765233 -0.000001 0.052 Uiso 1 1 calc R U . . .
C3 C 0.64273(14) 0.61437(13) 0.10400(11) 0.0281(4) Uani 1 1 d . . . . .
C4 C 0.66463(14) 0.51753(13) 0.11877(11) 0.0272(4) Uani 1 1 d . . . . .
C5 C 0.64318(14) 0.44630(14) 0.06786(12) 0.0307(4) Uani 1 1 d . . . . .
H5 H 0.611933 0.457058 0.018862 0.037 Uiso 1 1 calc R U . . .
C6 C 0.66927(15) 0.35842(14) 0.09141(13) 0.0330(5) Uani 1 1 d . . . . .
H6 H 0.656404 0.307861 0.057923 0.040 Uiso 1 1 calc R U . . .
C7 C 0.71374(14) 0.34434(13) 0.16320(13) 0.0309(5) Uani 1 1 d . . . . .
H7 H 0.730500 0.284366 0.180229 0.037 Uiso 1 1 calc R U . . .
C8 C 0.73344(13) 0.42037(13) 0.21007(12) 0.0262(4) Uani 1 1 d . . . . .
C9 C 0.78338(13) 0.41714(13) 0.28727(12) 0.0263(4) Uani 1 1 d . . . . .
C10 C 0.81945(14) 0.33823(13) 0.32318(13) 0.0314(5) Uani 1 1 d . . . . .
H10 H 0.812445 0.280185 0.298701 0.038 Uiso 1 1 calc R U . . .
C11 C 0.86545(15) 0.34634(14) 0.39493(13) 0.0341(5) Uani 1 1 d . . . . .
H11 H 0.890013 0.293391 0.420558 0.041 Uiso 1 1 calc R U . . .
C12 C 0.87602(14) 0.43204(14) 0.43000(12) 0.0321(5) Uani 1 1 d . . . . .
H12 H 0.907558 0.438947 0.479381 0.038 Uiso 1 1 calc R U . . .
C13 C 0.83864(13) 0.50673(13) 0.38985(11) 0.0267(4) Uani 1 1 d . . . . .
C14 C 0.84537(14) 0.60253(13) 0.41588(11) 0.0281(4) Uani 1 1 d . . . . .
C15 C 0.88295(19) 0.72112(15) 0.49176(14) 0.0452(6) Uani 1 1 d . . . . .
H15A H 0.941401 0.749201 0.501194 0.054 Uiso 1 1 calc R U . . .
H15B H 0.849906 0.737346 0.534393 0.054 Uiso 1 1 calc R U . . .
C16 C 0.83514(17) 0.75328(14) 0.41542(13) 0.0378(5) Uani 1 1 d . . . . .
H16A H 0.782790 0.789206 0.423165 0.045 Uiso 1 1 calc R U . . .
H16B H 0.873398 0.791459 0.387358 0.045 Uiso 1 1 calc R U . . .
C17 C 0.57907(15) 0.51969(15) 0.32071(14) 0.0364(5) Uani 1 1 d . . . . .
H17A H 0.617576 0.478845 0.354607 0.044 Uiso 1 1 calc R U . . .
H17B H 0.562874 0.488384 0.271182 0.044 Uiso 1 1 calc R U . . .
C18 C 0.49826(16) 0.54530(16) 0.35751(15) 0.0418(6) Uani 1 1 d . . . . .
H18A H 0.444774 0.526423 0.324695 0.050 Uiso 1 1 calc R U . . .
H18B H 0.499200 0.515765 0.408146 0.050 Uiso 1 1 calc R U . . .
C19 C 0.57452(14) 0.67016(14) 0.33430(12) 0.0291(4) Uani 1 1 d . . . . .
C20 C 0.59391(14) 0.76901(14) 0.33050(12) 0.0289(4) Uani 1 1 d . . . . .
C21 C 0.54372(15) 0.83767(15) 0.35755(13) 0.0361(5) Uani 1 1 d . . . . .
H21 H 0.493208 0.823532 0.380673 0.043 Uiso 1 1 calc R U . . .
C22 C 0.57016(16) 0.92774(15) 0.34953(13) 0.0391(5) Uani 1 1 d . . . . .
H22 H 0.537912 0.976717 0.367687 0.047 Uiso 1 1 calc R U . . .
C23 C 0.64359(15) 0.94592(15) 0.31502(13) 0.0356(5) Uani 1 1 d . . . . .
H23 H 0.662447 1.007252 0.309260 0.043 Uiso 1 1 calc R U . . .
C24 C 0.68945(14) 0.87261(13) 0.28883(12) 0.0296(4) Uani 1 1 d . . . . .
C25 C 0.76830(14) 0.88076(13) 0.24971(12) 0.0292(4) Uani 1 1 d . . . . .
C26 C 0.80225(15) 0.96282(14) 0.22471(13) 0.0341(5) Uani 1 1 d . . . . .
H26 H 0.775659 1.019932 0.233410 0.041 Uiso 1 1 calc R U . . .
C27 C 0.87526(16) 0.95912(15) 0.18711(14) 0.0388(5) Uani 1 1 d . . . . .
H27 H 0.899239 1.014017 0.169609 0.047 Uiso 1 1 calc R U . . .
C28 C 0.91353(15) 0.87510(14) 0.17493(13) 0.0333(5) Uani 1 1 d . . . . .
H28 H 0.963884 0.871083 0.149479 0.040 Uiso 1 1 calc R U . . .
C29 C 0.87525(14) 0.79724(13) 0.20142(12) 0.0285(4) Uani 1 1 d . . . . .
C30 C 0.90679(13) 0.70283(13) 0.19241(11) 0.0272(4) Uani 1 1 d . . . . .
C31 C 0.99695(15) 0.59341(15) 0.16139(14) 0.0357(5) Uani 1 1 d . . . . .
H31A H 1.053345 0.577593 0.191149 0.043 Uiso 1 1 calc R U . . .
H31B H 0.996577 0.570851 0.108416 0.043 Uiso 1 1 calc R U . . .
C32 C 0.92139(15) 0.55238(14) 0.19830(13) 0.0341(5) Uani 1 1 d . . . . .
H32A H 0.888580 0.507698 0.163619 0.041 Uiso 1 1 calc R U . . .
H32B H 0.942705 0.521214 0.246896 0.041 Uiso 1 1 calc R U . . .
Cl1 Cl 0.39239(4) 0.70688(3) 0.16442(3) 0.03679(14) Uani 1 1 d . . . . .
O5 O 0.41591(15) 0.79706(13) 0.18884(16) 0.0782(7) Uani 1 1 d . . . . .
O6 O 0.36278(15) 0.70684(19) 0.08542(12) 0.0816(8) Uani 1 1 d . . . . .
O7 O 0.32475(12) 0.67263(12) 0.20616(11) 0.0508(5) Uani 1 1 d . . . . .
O8 O 0.46677(13) 0.64863(13) 0.17854(13) 0.0589(5) Uani 1 1 d . . . . .
Cl2 Cl 1.08293(4) 0.71938(3) 0.35904(3) 0.03673(14) Uani 1 1 d . . . . .
O9 O 1.05552(17) 0.80645(14) 0.32888(13) 0.0759(7) Uani 1 1 d . . . . .
O10 O 1.01111(14) 0.65799(16) 0.35654(16) 0.0800(8) Uani 1 1 d . . . . .
O11 O 1.12268(14) 0.72982(15) 0.43544(11) 0.0637(6) Uani 1 1 d . . . . .
O12 O 1.14432(11) 0.68046(11) 0.31316(10) 0.0448(4) Uani 1 1 d . . . . .
N9 N 0.6706(2) 0.93971(16) 0.00917(14) 0.0638(7) Uani 1 1 d . . . . .
C33 C 0.67876(18) 1.01546(17) 0.02221(15) 0.0443(6) Uani 1 1 d . . . . .
C34 C 0.6882(2) 1.11287(18) 0.0385(2) 0.0634(9) Uani 1 1 d . . . . .
H34A H 0.669055 1.148060 -0.007840 0.095 Uiso 1 1 calc R U . . .
H34B H 0.749313 1.126737 0.055829 0.095 Uiso 1 1 calc R U . . .
H34C H 0.652688 1.129535 0.078646 0.095 Uiso 1 1 calc R U . . .
N10 N 0.8402(3) 0.9335(2) 0.51165(19) 0.1137(15) Uani 1 1 d . . . . .
C35 C 0.8328(2) 1.0038(2) 0.48549(19) 0.0663(9) Uani 1 1 d . . . . .
C36 C 0.8205(2) 1.0935(2) 0.4524(2) 0.0673(9) Uani 1 1 d . . . . .
H36A H 0.841451 1.094125 0.402243 0.101 Uiso 1 1 calc R U . . .
H36B H 0.853079 1.138551 0.485855 0.101 Uiso 1 1 calc R U . . .
H36C H 0.758602 1.109072 0.446576 0.101 Uiso 1 1 calc R U . . .

loop_
_atom_site_aniso_label
_atom_site_aniso_U_11
_atom_site_aniso_U_22
_atom_site_aniso_U_33
_atom_site_aniso_U_23
_atom_site_aniso_U_13
_atom_site_aniso_U_12
Co1 0.02896(16) 0.02554(14) 0.02334(15) 0.00013(10) 0.00148(11) -0.00021(10)
O1 0.0543(10) 0.0261(7) 0.0271(8) -0.0009(6) -0.0083(7) 0.0033(7)
O2 0.0488(10) 0.0287(7) 0.0281(8) 0.0006(6) -0.0079(7) 0.0001(7)
O3 0.0332(9) 0.0411(8) 0.0405(9) -0.0065(7) 0.0120(7) -0.0035(7)
O4 0.0313(8) 0.0329(7) 0.0371(9) 0.0063(6) 0.0092(7) 0.0007(6)
N1 0.0346(10) 0.0229(8) 0.0260(9) 0.0004(6) 0.0015(8) 0.0013(7)
N2 0.0304(9) 0.0220(7) 0.0254(8) -0.0009(6) 0.0029(7) 0.0005(6)
N3 0.0287(9) 0.0226(7) 0.0268(9) 0.0010(6) 0.0034(7) -0.0011(6)
N4 0.0321(9) 0.0238(8) 0.0256(9) -0.0009(6) 0.0011(8) -0.0016(7)
N5 0.0290(9) 0.0275(8) 0.0256(9) -0.0020(6) 0.0028(7) -0.0023(7)
N6 0.0301(9) 0.0263(8) 0.0258(9) -0.0026(6) 0.0012(7) 0.0019(7)
N7 0.0296(9) 0.0235(8) 0.0274(9) 0.0012(6) 0.0009(7) 0.0003(7)
N8 0.0303(9) 0.0258(8) 0.0273(9) 0.0021(6) 0.0039(8) 0.0021(7)
C1 0.0527(14) 0.0241(9) 0.0308(11) 0.0021(8) -0.0078(11) 0.0032(9)
C2 0.0671(17) 0.0241(10) 0.0336(12) 0.0014(8) -0.0100(12) 0.0039(10)
C3 0.0331(11) 0.0276(9) 0.0230(10) 0.0005(7) 0.0010(9) 0.0007(8)
C4 0.0301(11) 0.0258(9) 0.0259(10) -0.0006(7) 0.0041(9) 0.0006(8)
C5 0.0341(12) 0.0286(10) 0.0291(11) -0.0034(8) 0.0025(9) -0.0006(8)
C6 0.0377(12) 0.0267(10) 0.0348(12) -0.0065(8) 0.0060(10) -0.0024(8)
C7 0.0328(11) 0.0228(9) 0.0375(12) -0.0018(8) 0.0060(10) 0.0009(8)
C8 0.0263(10) 0.0240(9) 0.0286(10) 0.0008(7) 0.0047(9) 0.0003(7)
C9 0.0275(10) 0.0229(9) 0.0294(10) 0.0006(7) 0.0066(9) -0.0008(7)
C10 0.0362(12) 0.0229(9) 0.0358(12) 0.0026(8) 0.0072(10) 0.0018(8)
C11 0.0396(13) 0.0277(10) 0.0354(12) 0.0090(8) 0.0057(10) 0.0055(9)
C12 0.0352(12) 0.0309(10) 0.0292(11) 0.0047(8) 0.0003(9) 0.0013(9)
C13 0.0286(11) 0.0257(9) 0.0260(10) 0.0026(7) 0.0045(9) -0.0009(8)
C14 0.0306(11) 0.0284(9) 0.0246(10) 0.0004(8) 0.0010(9) -0.0019(8)
C15 0.0673(17) 0.0271(10) 0.0363(13) -0.0039(9) -0.0123(12) 0.0022(11)
C16 0.0517(14) 0.0264(10) 0.0317(11) -0.0036(8) -0.0095(11) 0.0003(9)
C17 0.0395(13) 0.0317(10) 0.0390(12) -0.0040(9) 0.0091(10) -0.0084(9)
C18 0.0407(14) 0.0408(12) 0.0459(14) -0.0069(10) 0.0136(11) -0.0105(10)
C19 0.0267(11) 0.0353(10) 0.0249(10) -0.0017(8) 0.0016(9) -0.0008(8)
C20 0.0305(11) 0.0312(10) 0.0238(10) -0.0010(8) -0.0009(9) 0.0053(8)
C21 0.0349(12) 0.0407(12) 0.0325(12) -0.0001(9) 0.0037(10) 0.0093(9)
C22 0.0449(14) 0.0347(11) 0.0370(12) -0.0047(9) 0.0029(11) 0.0138(10)
C23 0.0421(13) 0.0286(10) 0.0346(12) -0.0034(8) -0.0014(10) 0.0066(9)
C24 0.0359(12) 0.0259(9) 0.0249(10) -0.0022(7) -0.0049(9) 0.0020(8)
C25 0.0345(12) 0.0253(9) 0.0257(10) -0.0010(7) -0.0046(9) 0.0005(8)
C26 0.0419(13) 0.0229(9) 0.0352(12) 0.0007(8) -0.0038(10) -0.0018(9)
C27 0.0474(14) 0.0283(10) 0.0397(13) 0.0038(9) 0.0019(11) -0.0095(10)
C28 0.0352(12) 0.0304(10) 0.0340(12) 0.0035(8) 0.0025(10) -0.0061(9)
C29 0.0313(11) 0.0269(9) 0.0257(10) 0.0029(8) -0.0024(9) -0.0025(8)
C30 0.0274(11) 0.0308(10) 0.0232(10) 0.0022(8) 0.0031(8) 0.0001(8)
C31 0.0328(12) 0.0346(11) 0.0416(13) 0.0032(9) 0.0113(10) 0.0061(9)
C32 0.0348(12) 0.0271(10) 0.0417(13) 0.0040(9) 0.0096(10) 0.0060(8)
Cl1 0.0412(3) 0.0266(2) 0.0404(3) -0.0015(2) -0.0033(2) 0.0023(2)
O5 0.0783(16) 0.0334(10) 0.124(2) -0.0243(11) 0.0171(15) -0.0117(10)
O6 0.0721(16) 0.128(2) 0.0392(12) 0.0134(12) -0.0135(11) -0.0192(15)
O7 0.0512(11) 0.0422(9) 0.0617(12) 0.0006(8) 0.0182(10) 0.0047(8)
O8 0.0476(11) 0.0466(10) 0.0832(15) 0.0157(10) 0.0114(11) 0.0138(8)
Cl2 0.0374(3) 0.0307(2) 0.0402(3) 0.0005(2) -0.0027(2) -0.0010(2)
O9 0.114(2) 0.0477(11) 0.0636(14) 0.0100(10) 0.0003(13) 0.0368(12)
O10 0.0450(12) 0.0747(14) 0.126(2) -0.0372(14) 0.0340(13) -0.0245(11)
O11 0.0690(14) 0.0829(14) 0.0352(10) 0.0008(9) -0.0092(10) 0.0071(11)
O12 0.0474(10) 0.0345(8) 0.0546(11) -0.0022(7) 0.0148(9) -0.0060(7)
N9 0.101(2) 0.0410(12) 0.0514(14) 0.0028(10) 0.0163(14) -0.0104(13)
C33 0.0503(15) 0.0387(13) 0.0449(14) 0.0062(10) 0.0092(12) -0.0030(11)
C34 0.0603(19) 0.0370(14) 0.097(3) -0.0051(14) 0.0264(18) -0.0091(12)
N10 0.194(4) 0.0564(18) 0.077(2) -0.0209(15) -0.037(2) 0.036(2)
C35 0.083(2) 0.0505(16) 0.0595(19) -0.0190(14) -0.0136(17) 0.0171(16)
C36 0.065(2) 0.0582(18) 0.084(2) 0.0025(16) 0.0310(18) 0.0126(15)

loop_
_atom_type_symbol
_atom_type_description
_atom_type_scat_dispersion_real
_atom_type_scat_dispersion_imag
_atom_type_scat_source
C C 0.0033 0.0016 'International Tables Vol C Tables 4.2.6.8 and 6.1.1.4'
H H 0.0000 0.0000 'International Tables Vol C Tables 4.2.6.8 and 6.1.1.4'
Cl Cl 0.1484 0.1585 'International Tables Vol C Tables 4.2.6.8 and 6.1.1.4'
Co Co 0.3494 0.9721 'International Tables Vol C Tables 4.2.6.8 and 6.1.1.4'
N N 0.0061 0.0033 'International Tables Vol C Tables 4.2.6.8 and 6.1.1.4'
O O 0.0106 0.0060 'International Tables Vol C Tables 4.2.6.8 and 6.1.1.4'

loop_
_geom_angle_atom_site_label_1
_geom_angle_atom_site_label_2
_geom_angle_atom_site_label_3
_geom_angle
_geom_angle_site_symmetry_1
_geom_angle_site_symmetry_3
_geom_angle_publ_flag
N1 Co1 N2 71.84(6) . . ?
N1 Co1 N3 139.77(6) . . ?
N2 Co1 N3 67.94(6) . . ?
N4 Co1 N1 148.36(6) . . ?
N4 Co1 N2 139.80(6) . . ?
N4 Co1 N3 71.86(6) . . ?
N4 Co1 N8 90.76(7) . . ?
N5 Co1 N1 90.03(6) . . ?
N5 Co1 N2 86.93(6) . . ?
N5 Co1 N3 87.11(6) . . ?
N5 Co1 N4 91.35(6) . . ?
N5 Co1 N8 171.42(6) . . ?
N8 Co1 N1 92.54(6) . . ?
N8 Co1 N2 86.10(6) . . ?
N8 Co1 N3 85.64(6) . . ?
C3 O1 C2 105.08(15) . . ?
C14 O2 C15 104.92(16) . . ?
C19 O3 C18 105.35(16) . . ?
C30 O4 C31 105.27(15) . . ?
C1 N1 Co1 136.95(13) . . ?
C3 N1 Co1 116.45(13) . . ?
C3 N1 C1 106.30(16) . . ?
C4 N2 Co1 118.14(12) . . ?
C4 N2 C8 118.97(16) . . ?
C8 N2 Co1 122.88(13) . . ?
C9 N3 Co1 122.76(13) . . ?
C13 N3 Co1 117.91(12) . . ?
C13 N3 C9 119.20(16) . . ?
C14 N4 Co1 117.74(13) . . ?
C14 N4 C16 106.15(17) . . ?
C16 N4 Co1 135.94(13) . . ?
C17 N5 Co1 127.72(13) . . ?
C19 N5 Co1 125.69(14) . . ?
C19 N5 C17 106.59(18) . . ?
C20 N6 C24 118.84(18) . . ?
C29 N7 C25 119.55(18) . . ?
C30 N8 Co1 126.09(14) . . ?
C30 N8 C32 106.42(18) . . ?
C32 N8 Co1 127.43(13) . . ?
N1 C1 H1A 110.9 . . ?
N1 C1 H1B 110.9 . . ?
N1 C1 C2 104.20(16) . . ?
H1A C1 H1B 108.9 . . ?
C2 C1 H1A 110.9 . . ?
C2 C1 H1B 110.9 . . ?
O1 C2 C1 104.29(16) . . ?
O1 C2 H2A 110.9 . . ?
O1 C2 H2B 110.9 . . ?
C1 C2 H2A 110.9 . . ?
C1 C2 H2B 110.9 . . ?
H2A C2 H2B 108.9 . . ?
O1 C3 C4 118.54(17) . . ?
N1 C3 O1 119.75(18) . . ?
N1 C3 C4 121.70(18) . . ?
N2 C4 C3 111.81(17) . . ?
N2 C4 C5 123.17(18) . . ?
C5 C4 C3 125.01(19) . . ?
C4 C5 H5 121.3 . . ?
C4 C5 C6 117.30(19) . . ?
C6 C5 H5 121.3 . . ?
C5 C6 H6 119.8 . . ?
C7 C6 C5 120.31(19) . . ?
C7 C6 H6 119.8 . . ?
C6 C7 H7 120.9 . . ?
C6 C7 C8 118.29(18) . . ?
C8 C7 H7 120.9 . . ?
N2 C8 C7 121.94(19) . . ?
N2 C8 C9 113.22(16) . . ?
C7 C8 C9 124.83(17) . . ?
N3 C9 C8 113.14(16) . . ?
N3 C9 C10 121.57(19) . . ?
C10 C9 C8 125.28(18) . . ?
C9 C10 H10 120.7 . . ?
C11 C10 C9 118.58(19) . . ?
C11 C10 H10 120.7 . . ?
C10 C11 H11 119.9 . . ?
C10 C11 C12 120.20(19) . . ?
C12 C11 H11 119.9 . . ?
C11 C12 H12 121.4 . . ?
C13 C12 C11 117.28(19) . . ?
C13 C12 H12 121.4 . . ?
N3 C13 C12 123.17(18) . . ?
N3 C13 C14 111.51(16) . . ?
C12 C13 C14 125.29(19) . . ?
O2 C14 C13 119.11(17) . . ?
N4 C14 O2 119.93(18) . . ?
N4 C14 C13 120.94(18) . . ?
O2 C15 H15A 110.8 . . ?
O2 C15 H15B 110.8 . . ?
O2 C15 C16 104.63(17) . . ?
H15A C15 H15B 108.9 . . ?
C16 C15 H15A 110.8 . . ?
C16 C15 H15B 110.8 . . ?
N4 C16 C15 104.09(16) . . ?
N4 C16 H16A 110.9 . . ?
N4 C16 H16B 110.9 . . ?
C15 C16 H16A 110.9 . . ?
C15 C16 H16B 110.9 . . ?
H16A C16 H16B 109.0 . . ?
N5 C17 H17A 110.8 . . ?
N5 C17 H17B 110.8 . . ?
N5 C17 C18 104.55(17) . . ?
H17A C17 H17B 108.9 . . ?
C18 C17 H17A 110.8 . . ?
C18 C17 H17B 110.8 . . ?
O3 C18 C17 104.46(17) . . ?
O3 C18 H18A 110.9 . . ?
O3 C18 H18B 110.9 . . ?
C17 C18 H18A 110.9 . . ?
C17 C18 H18B 110.9 . . ?
H18A C18 H18B 108.9 . . ?
O3 C19 C20 117.75(18) . . ?
N5 C19 O3 119.00(19) . . ?
N5 C19 C20 123.2(2) . . ?
N6 C20 C19 112.37(17) . . ?
N6 C20 C21 123.4(2) . . ?
C21 C20 C19 124.2(2) . . ?
C20 C21 H21 121.3 . . ?
C22 C21 C20 117.5(2) . . ?
C22 C21 H21 121.3 . . ?
C21 C22 H22 120.1 . . ?
C23 C22 C21 119.8(2) . . ?
C23 C22 H22 120.1 . . ?
C22 C23 H23 120.6 . . ?
C22 C23 C24 118.8(2) . . ?
C24 C23 H23 120.6 . . ?
N6 C24 C23 121.7(2) . . ?
N6 C24 C25 113.01(17) . . ?
C23 C24 C25 125.29(19) . . ?
N7 C25 C24 113.36(17) . . ?
N7 C25 C26 121.2(2) . . ?
C26 C25 C24 125.43(19) . . ?
C25 C26 H26 120.6 . . ?
C27 C26 C25 118.7(2) . . ?
C27 C26 H26 120.6 . . ?
C26 C27 H27 120.0 . . ?
C26 C27 C28 120.0(2) . . ?
C28 C27 H27 120.0 . . ?
C27 C28 H28 121.3 . . ?
C29 C28 C27 117.4(2) . . ?
C29 C28 H28 121.3 . . ?
N7 C29 C28 123.21(19) . . ?
N7 C29 C30 112.42(17) . . ?
C28 C29 C30 124.4(2) . . ?
O4 C30 C29 117.47(17) . . ?
N8 C30 O4 119.38(18) . . ?
N8 C30 C29 123.15(19) . . ?
O4 C31 H31A 110.9 . . ?
O4 C31 H31B 110.9 . . ?
O4 C31 C32 104.33(16) . . ?
H31A C31 H31B 108.9 . . ?
C32 C31 H31A 110.9 . . ?
C32 C31 H31B 110.9 . . ?
N8 C32 C31 104.43(16) . . ?
N8 C32 H32A 110.9 . . ?
N8 C32 H32B 110.9 . . ?
C31 C32 H32A 110.9 . . ?
C31 C32 H32B 110.9 . . ?
H32A C32 H32B 108.9 . . ?
O5 Cl1 O7 109.99(13) . . ?
O5 Cl1 O8 109.04(14) . . ?
O6 Cl1 O5 109.90(16) . . ?
O6 Cl1 O7 109.58(13) . . ?
O6 Cl1 O8 109.17(15) . . ?
O8 Cl1 O7 109.14(11) . . ?
O9 Cl2 O10 110.65(16) . . ?
O9 Cl2 O12 109.23(13) . . ?
O10 Cl2 O12 107.71(12) . . ?
O11 Cl2 O9 109.54(13) . . ?
O11 Cl2 O10 110.03(15) . . ?
O11 Cl2 O12 109.64(12) . . ?
N9 C33 C34 179.3(4) . . ?
C33 C34 H34A 109.5 . . ?
C33 C34 H34B 109.5 . . ?
C33 C34 H34C 109.5 . . ?
H34A C34 H34B 109.5 . . ?
H34A C34 H34C 109.5 . . ?
H34B C34 H34C 109.5 . . ?
N10 C35 C36 178.2(5) . . ?
C35 C36 H36A 109.5 . . ?
C35 C36 H36B 109.5 . . ?
C35 C36 H36C 109.5 . . ?
H36A C36 H36B 109.5 . . ?
H36A C36 H36C 109.5 . . ?
H36B C36 H36C 109.5 . . ?

loop_
_geom_bond_atom_site_label_1
_geom_bond_atom_site_label_2
_geom_bond_distance
_geom_bond_site_symmetry_2
_geom_bond_publ_flag
Co1 N1 2.2286(17) . ?
Co1 N2 2.2688(16) . ?
Co1 N3 2.2713(16) . ?
Co1 N4 2.1923(17) . ?
Co1 N5 2.1881(18) . ?
Co1 N8 2.1977(18) . ?
O1 C2 1.466(2) . ?
O1 C3 1.336(2) . ?
O2 C14 1.334(2) . ?
O2 C15 1.463(2) . ?
O3 C18 1.462(3) . ?
O3 C19 1.348(3) . ?
O4 C30 1.345(3) . ?
O4 C31 1.464(3) . ?
N1 C1 1.475(2) . ?
N1 C3 1.274(3) . ?
N2 C4 1.336(3) . ?
N2 C8 1.340(2) . ?
N3 C9 1.341(2) . ?
N3 C13 1.336(3) . ?
N4 C14 1.277(3) . ?
N4 C16 1.475(2) . ?
N5 C17 1.473(3) . ?
N5 C19 1.278(3) . ?
N6 C20 1.331(3) . ?
N6 C24 1.340(2) . ?
N7 C25 1.338(3) . ?
N7 C29 1.329(3) . ?
N8 C30 1.276(3) . ?
N8 C32 1.474(3) . ?
C1 H1A 0.9900 . ?
C1 H1B 0.9900 . ?
C1 C2 1.529(3) . ?
C2 H2A 0.9900 . ?
C2 H2B 0.9900 . ?
C3 C4 1.468(3) . ?
C4 C5 1.386(3) . ?
C5 H5 0.9500 . ?
C5 C6 1.391(3) . ?
C6 H6 0.9500 . ?
C6 C7 1.380(3) . ?
C7 H7 0.9500 . ?
C7 C8 1.394(3) . ?
C8 C9 1.482(3) . ?
C9 C10 1.396(3) . ?
C10 H10 0.9500 . ?
C10 C11 1.379(3) . ?
C11 H11 0.9500 . ?
C11 C12 1.395(3) . ?
C12 H12 0.9500 . ?
C12 C13 1.386(3) . ?
C13 C14 1.470(3) . ?
C15 H15A 0.9900 . ?
C15 H15B 0.9900 . ?
C15 C16 1.528(3) . ?
C16 H16A 0.9900 . ?
C16 H16B 0.9900 . ?
C17 H17A 0.9900 . ?
C17 H17B 0.9900 . ?
C17 C18 1.528(3) . ?
C18 H18A 0.9900 . ?
C18 H18B 0.9900 . ?
C19 C20 1.475(3) . ?
C20 C21 1.389(3) . ?
C21 H21 0.9500 . ?
C21 C22 1.388(3) . ?
C22 H22 0.9500 . ?
C22 C23 1.382(3) . ?
C23 H23 0.9500 . ?
C23 C24 1.394(3) . ?
C24 C25 1.482(3) . ?
C25 C26 1.400(3) . ?
C26 H26 0.9500 . ?
C26 C27 1.383(3) . ?
C27 H27 0.9500 . ?
C27 C28 1.389(3) . ?
C28 H28 0.9500 . ?
C28 C29 1.389(3) . ?
C29 C30 1.476(3) . ?
C31 H31A 0.9900 . ?
C31 H31B 0.9900 . ?
C31 C32 1.532(3) . ?
C32 H32A 0.9900 . ?
C32 H32B 0.9900 . ?
Cl1 O5 1.4169(18) . ?
Cl1 O6 1.412(2) . ?
Cl1 O7 1.4439(19) . ?
Cl1 O8 1.4294(18) . ?
Cl2 O9 1.4207(19) . ?
Cl2 O10 1.425(2) . ?
Cl2 O11 1.4189(19) . ?
Cl2 O12 1.4408(18) . ?
N9 C33 1.132(3) . ?
C33 C34 1.453(3) . ?
C34 H34A 0.9800 . ?
C34 H34B 0.9800 . ?
C34 H34C 0.9800 . ?
N10 C35 1.123(4) . ?
C35 C36 1.435(4) . ?
C36 H36A 0.9800 . ?
C36 H36B 0.9800 . ?
C36 H36C 0.9800 . ?

loop_
_geom_torsion_atom_site_label_1
_geom_torsion_atom_site_label_2
_geom_torsion_atom_site_label_3
_geom_torsion_atom_site_label_4
_geom_torsion
_geom_torsion_site_symmetry_1
_geom_torsion_site_symmetry_2
_geom_torsion_site_symmetry_3
_geom_torsion_site_symmetry_4
_geom_torsion_publ_flag
Co1 N1 C1 C2 -178.15(17) . . . . ?
Co1 N1 C3 O1 176.62(15) . . . . ?
Co1 N1 C3 C4 -2.2(3) . . . . ?
Co1 N2 C4 C3 -2.1(2) . . . . ?
Co1 N2 C4 C5 177.34(16) . . . . ?
Co1 N2 C8 C7 -178.21(15) . . . . ?
Co1 N2 C8 C9 0.8(2) . . . . ?
Co1 N3 C9 C8 -2.8(2) . . . . ?
Co1 N3 C9 C10 175.83(15) . . . . ?
Co1 N3 C13 C12 -176.66(16) . . . . ?
Co1 N3 C13 C14 1.8(2) . . . . ?
Co1 N4 C14 O2 178.25(15) . . . . ?
Co1 N4 C14 C13 -0.5(3) . . . . ?
Co1 N4 C16 C15 -179.53(17) . . . . ?
Co1 N5 C17 C18 179.19(14) . . . . ?
Co1 N5 C19 O3 -177.86(13) . . . . ?
Co1 N5 C19 C20 2.5(3) . . . . ?
Co1 N8 C30 O4 -179.54(13) . . . . ?
Co1 N8 C30 C29 0.8(3) . . . . ?
Co1 N8 C32 C31 178.51(14) . . . . ?
O1 C3 C4 N2 -175.96(19) . . . . ?
O1 C3 C4 C5 4.6(3) . . . . ?
O2 C15 C16 N4 5.2(3) . . . . ?
O3 C19 C20 N6 -178.43(17) . . . . ?
O3 C19 C20 C21 1.0(3) . . . . ?
O4 C31 C32 N8 3.8(2) . . . . ?
N1 C1 C2 O1 6.1(3) . . . . ?
N1 C3 C4 N2 2.9(3) . . . . ?
N1 C3 C4 C5 -176.5(2) . . . . ?
N2 C4 C5 C6 0.6(3) . . . . ?
N2 C8 C9 N3 1.2(3) . . . . ?
N2 C8 C9 C10 -177.4(2) . . . . ?
N3 C9 C10 C11 0.5(3) . . . . ?
N3 C13 C14 O2 -179.66(18) . . . . ?
N3 C13 C14 N4 -0.9(3) . . . . ?
N5 C17 C18 O3 -0.6(2) . . . . ?
N5 C19 C20 N6 1.2(3) . . . . ?
N5 C19 C20 C21 -179.3(2) . . . . ?
N6 C20 C21 C22 -0.3(3) . . . . ?
N6 C24 C25 N7 -6.2(3) . . . . ?
N6 C24 C25 C26 171.68(19) . . . . ?
N7 C25 C26 C27 -0.5(3) . . . . ?
N7 C29 C30 O4 -174.76(17) . . . . ?
N7 C29 C30 N8 4.9(3) . . . . ?
C1 N1 C3 O1 1.8(3) . . . . ?
C1 N1 C3 C4 -177.0(2) . . . . ?
C2 O1 C3 N1 2.4(3) . . . . ?
C2 O1 C3 C4 -178.8(2) . . . . ?
C3 O1 C2 C1 -5.2(3) . . . . ?
C3 N1 C1 C2 -4.9(3) . . . . ?
C3 C4 C5 C6 180.0(2) . . . . ?
C4 N2 C8 C7 0.1(3) . . . . ?
C4 N2 C8 C9 179.12(18) . . . . ?
C4 C5 C6 C7 0.7(3) . . . . ?
C5 C6 C7 C8 -1.6(3) . . . . ?
C6 C7 C8 N2 1.2(3) . . . . ?
C6 C7 C8 C9 -177.7(2) . . . . ?
C7 C8 C9 N3 -179.8(2) . . . . ?
C7 C8 C9 C10 1.6(3) . . . . ?
C8 N2 C4 C3 179.53(18) . . . . ?
C8 N2 C4 C5 -1.0(3) . . . . ?
C8 C9 C10 C11 179.1(2) . . . . ?
C9 N3 C13 C12 -0.7(3) . . . . ?
C9 N3 C13 C14 177.72(18) . . . . ?
C9 C10 C11 C12 -0.6(3) . . . . ?
C10 C11 C12 C13 0.1(3) . . . . ?
C11 C12 C13 N3 0.6(3) . . . . ?
C11 C12 C13 C14 -177.6(2) . . . . ?
C12 C13 C14 O2 -1.2(3) . . . . ?
C12 C13 C14 N4 177.5(2) . . . . ?
C13 N3 C9 C8 -178.55(18) . . . . ?
C13 N3 C9 C10 0.1(3) . . . . ?
C14 O2 C15 C16 -4.1(3) . . . . ?
C14 N4 C16 C15 -4.6(3) . . . . ?
C15 O2 C14 N4 1.4(3) . . . . ?
C15 O2 C14 C13 -179.8(2) . . . . ?
C16 N4 C14 O2 2.2(3) . . . . ?
C16 N4 C14 C13 -176.6(2) . . . . ?
C17 N5 C19 O3 2.0(3) . . . . ?
C17 N5 C19 C20 -177.60(19) . . . . ?
C18 O3 C19 N5 -2.4(3) . . . . ?
C18 O3 C19 C20 177.22(18) . . . . ?
C19 O3 C18 C17 1.6(2) . . . . ?
C19 N5 C17 C18 -0.7(2) . . . . ?
C19 C20 C21 C22 -179.7(2) . . . . ?
C20 N6 C24 C23 1.4(3) . . . . ?
C20 N6 C24 C25 -178.70(17) . . . . ?
C20 C21 C22 C23 0.5(3) . . . . ?
C21 C22 C23 C24 0.1(3) . . . . ?
C22 C23 C24 N6 -1.1(3) . . . . ?
C22 C23 C24 C25 179.0(2) . . . . ?
C23 C24 C25 N7 173.6(2) . . . . ?
C23 C24 C25 C26 -8.5(3) . . . . ?
C24 N6 C20 C19 178.76(17) . . . . ?
C24 N6 C20 C21 -0.7(3) . . . . ?
C24 C25 C26 C27 -178.2(2) . . . . ?
C25 N7 C29 C28 -0.5(3) . . . . ?
C25 N7 C29 C30 -179.86(17) . . . . ?
C25 C26 C27 C28 -0.1(3) . . . . ?
C26 C27 C28 C29 0.4(3) . . . . ?
C27 C28 C29 N7 0.0(3) . . . . ?
C27 C28 C29 C30 179.2(2) . . . . ?
C28 C29 C30 O4 5.9(3) . . . . ?
C28 C29 C30 N8 -174.4(2) . . . . ?
C29 N7 C25 C24 178.82(17) . . . . ?
C29 N7 C25 C26 0.8(3) . . . . ?
C30 O4 C31 C32 -2.3(2) . . . . ?
C30 N8 C32 C31 -4.1(2) . . . . ?
C31 O4 C30 N8 -0.4(2) . . . . ?
C31 O4 C30 C29 179.25(18) . . . . ?
C32 N8 C30 O4 3.0(3) . . . . ?
C32 N8 C30 C29 -176.61(19) . . . . ?
